data_7004150
loop_
_publ_author_name
'Havl\'i\<ckov\'a, Jana'
'Medov\'a, Hana'
'Vitha, Tom\'a\<s'
'Kotek, Jan'
'C\'isa\<rov\'a, Ivana'
'Hermann, Petr'

_publ_section_title
;
 Coordination properties of cyclam (1,4,8,11-tetraazacyclotetradecane)
 endowed with two methylphosphonic acid pendant arms in the
 1,4-positions
;
_journal_issue 39
_journal_name_full 'Dalton Transactions'
_journal_page_first 5378
_journal_page_last 5386
_journal_paper_doi 10.1039/b803235a
_journal_year 2008
_chemical_compound_source 'synthesized by the authors'
_chemical_formula_moiety 'C12 H29 N4 Ni O6 P2, H2 O, Cl'
_chemical_formula_sum 'C12 H31 Cl N4 Ni O7 P2'
_chemical_formula_weight 499.51
_chemical_name_systematic
;
?
;
_space_group_IT_number 19
_symmetry_cell_setting orthorhombic
_symmetry_space_group_name_Hall 'P 2ac 2ab'
_symmetry_space_group_name_H-M 'P 21 21 21'
_atom_sites_solution_hydrogens geom
_atom_sites_solution_primary direct
_atom_sites_solution_secondary difmap
_audit_creation_method SHELXL-97
_cell_angle_alpha 90.00
_cell_angle_beta 90.00
_cell_angle_gamma 90.00
_cell_formula_units_Z 4
_cell_length_a 7.9420(2)
_cell_length_b 9.4016(3)
_cell_length_c 27.8565(8)
_cell_measurement_reflns_used 2720
_cell_measurement_temperature 150(1)
_cell_measurement_theta_max 27.48
_cell_measurement_theta_min 1.00
_cell_volume 2079.98(10)
_computing_cell_refinement 'COLLECT and DENZO'
_computing_data_collection 'COLLECT (Hooft, 1998) and DENZO (Otwinowski & Minor, 1997)'
_computing_data_reduction 'COLLECT and DENZO'
_computing_structure_refinement 'SHELXL-97 (Sheldrick, 1997)'
_computing_structure_solution 'SIR92 (Altomare et al., 1994)'
_diffrn_ambient_temperature 150(1)
_diffrn_detector_area_resol_mean 9.091
_diffrn_measured_fraction_theta_full 0.993
_diffrn_measured_fraction_theta_max 0.993
_diffrn_measurement_device_type 'Nonius KappaCCD area detector'
_diffrn_measurement_method '\f and \w scans to fill the Ewald sphere'
_diffrn_radiation_monochromator graphite
_diffrn_radiation_source 'fine-focus sealed tube'
_diffrn_radiation_type MoK\a
_diffrn_radiation_wavelength 0.71073
_diffrn_reflns_av_R_equivalents 0.0000
_diffrn_reflns_av_sigmaI/netI 0.0290
_diffrn_reflns_limit_h_max 10
_diffrn_reflns_limit_h_min -10
_diffrn_reflns_limit_k_max 12
_diffrn_reflns_limit_k_min -12
_diffrn_reflns_limit_l_max 36
_diffrn_reflns_limit_l_min -35
_diffrn_reflns_number 4739
_diffrn_reflns_theta_full 27.51
_diffrn_reflns_theta_max 27.51
_diffrn_reflns_theta_min 1.46
_diffrn_standards_number 0
_exptl_absorpt_coefficient_mu 1.256
_exptl_absorpt_correction_T_max 0.8847
_exptl_absorpt_correction_T_min 0.6676
_exptl_absorpt_correction_type none
_exptl_crystal_colour violet
_exptl_crystal_density_diffrn 1.595
_exptl_crystal_density_method 'not measured'
_exptl_crystal_description plate
_exptl_crystal_F_000 1048
_exptl_crystal_size_max 0.35
_exptl_crystal_size_mid 0.35
_exptl_crystal_size_min 0.10
_refine_diff_density_max 0.845
_refine_diff_density_min -0.509
_refine_diff_density_rms 0.078
_refine_ls_abs_structure_details 'Flack H D (1983), Acta Cryst. A39, 876-881'
_refine_ls_abs_structure_Flack 0.009(14)
_refine_ls_extinction_method none
_refine_ls_goodness_of_fit_ref 1.188
_refine_ls_hydrogen_treatment constr
_refine_ls_matrix_type full
_refine_ls_number_parameters 244
_refine_ls_number_reflns 4739
_refine_ls_number_restraints 0
_refine_ls_restrained_S_all 1.188
_refine_ls_R_factor_all 0.0473
_refine_ls_R_factor_gt 0.0383
_refine_ls_shift/su_max 0.001
_refine_ls_shift/su_mean 0.000
_refine_ls_structure_factor_coef Fsqd
_refine_ls_weighting_details 'calc w=1/[\s^2^(Fo^2^)+(0.0248P)^2^+2.9831P] where P=(Fo^2^+2Fc^2^)/3'
_refine_ls_weighting_scheme calc
_refine_ls_wR_factor_gt 0.0826
_refine_ls_wR_factor_ref 0.0872
_reflns_number_gt 4236
_reflns_number_total 4739
_reflns_threshold_expression >2sigma(I)
_cod_data_source_file b803235a.txt
_cod_data_source_block ni14dip
_cod_database_code 7004150

loop_
_symmetry_equiv_pos_as_xyz
'x, y, z'
'-x+1/2, -y, z+1/2'
'x+1/2, -y+1/2, -z'
'-x, y+1/2, -z+1/2'

loop_
_atom_site_label
_atom_site_type_symbol
_atom_site_fract_x
_atom_site_fract_y
_atom_site_fract_z
_atom_site_U_iso_or_equiv
_atom_site_adp_type
_atom_site_occupancy
_atom_site_symmetry_multiplicity
_atom_site_calc_flag
_atom_site_refinement_flags
_atom_site_disorder_assembly
_atom_site_disorder_group
Ni1 Ni 0.74989(5) 0.28049(4) 0.155184(13) 0.01461(10) Uani 1 1 d . . .
N1 N 0.6195(4) 0.3966(3) 0.10106(10) 0.0171(6) Uani 1 1 d . . .
C2 C 0.6447(5) 0.3076(4) 0.05767(12) 0.0206(7) Uani 1 1 d . . .
H21 H 0.6196 0.3644 0.0286 0.025 Uiso 1 1 calc R . .
H22 H 0.5663 0.2258 0.0585 0.025 Uiso 1 1 calc R . .
C3 C 0.8239(5) 0.2542(4) 0.05543(12) 0.0227(8) Uani 1 1 d . . .
H31 H 0.8402 0.1984 0.0257 0.027 Uiso 1 1 calc R . .
H32 H 0.9022 0.3361 0.0546 0.027 Uiso 1 1 calc R . .
N4 N 0.8626(4) 0.1634(3) 0.09788(10) 0.0187(6) Uani 1 1 d . . .
C5 C 1.0475(4) 0.1514(4) 0.10469(13) 0.0237(8) Uani 1 1 d . . .
H51 H 1.0969 0.2480 0.1035 0.028 Uiso 1 1 calc R . .
H52 H 1.0949 0.0965 0.0775 0.028 Uiso 1 1 calc R . .
C6 C 1.1018(4) 0.0803(4) 0.15170(14) 0.0279(8) Uani 1 1 d . . .
H61 H 1.0415 -0.0115 0.1547 0.033 Uiso 1 1 calc R . .
H62 H 1.2236 0.0588 0.1497 0.033 Uiso 1 1 calc R . .
C7 C 1.0708(4) 0.1661(4) 0.19703(14) 0.0249(8) Uani 1 1 d . . .
H71 H 1.1283 0.1192 0.2243 0.030 Uiso 1 1 calc R . .
H72 H 1.1208 0.2619 0.1931 0.030 Uiso 1 1 calc R . .
N8 N 0.8901(4) 0.1813(3) 0.20844(10) 0.0181(6) Uani 1 1 d . . .
H81 H 0.8460 0.0906 0.2129 0.022 Uiso 1 1 calc R . .
C9 C 0.8591(5) 0.2638(4) 0.25269(12) 0.0256(8) Uani 1 1 d . . .
H91 H 0.9268 0.3522 0.2523 0.031 Uiso 1 1 calc R . .
H92 H 0.8922 0.2073 0.2812 0.031 Uiso 1 1 calc R . .
C10 C 0.6724(5) 0.2998(4) 0.25512(12) 0.0242(8) Uani 1 1 d . . .
H101 H 0.6050 0.2114 0.2568 0.029 Uiso 1 1 calc R . .
H102 H 0.6488 0.3572 0.2841 0.029 Uiso 1 1 calc R . .
N11 N 0.6269(4) 0.3814(3) 0.21143(9) 0.0185(6) Uani 1 1 d . . .
H111 H 0.6716 0.4724 0.2144 0.022 Uiso 1 1 calc R . .
C12 C 0.4430(4) 0.3950(4) 0.20484(13) 0.0234(8) Uani 1 1 d . . .
H121 H 0.3940 0.4422 0.2334 0.028 Uiso 1 1 calc R . .
H122 H 0.3928 0.2990 0.2023 0.028 Uiso 1 1 calc R . .
C13 C 0.3982(4) 0.4805(4) 0.16014(13) 0.0232(7) Uani 1 1 d . . .
H131 H 0.2764 0.5026 0.1612 0.028 Uiso 1 1 calc R . .
H132 H 0.4598 0.5719 0.1613 0.028 Uiso 1 1 calc R . .
C14 C 0.4366(4) 0.4088(4) 0.11238(13) 0.0219(7) Uani 1 1 d . . .
H141 H 0.3869 0.3122 0.1126 0.026 Uiso 1 1 calc R . .
H142 H 0.3811 0.4633 0.0864 0.026 Uiso 1 1 calc R . .
C15 C 0.6960(4) 0.5408(3) 0.09370(12) 0.0195(7) Uani 1 1 d . . .
H151 H 0.6086 0.6128 0.0954 0.023 Uiso 1 1 d R . .
H152 H 0.7459 0.5448 0.0619 0.023 Uiso 1 1 d R . .
P1 P 0.85687(11) 0.57984(9) 0.13798(3) 0.01842(18) Uani 1 1 d . . .
O11 O 0.9364(3) 0.4390(2) 0.15013(9) 0.0211(5) Uani 1 1 d . . .
O12 O 0.7786(3) 0.6521(2) 0.18191(8) 0.0210(5) Uani 1 1 d . . .
H12O H 0.7464 0.7625 0.1832 0.025 Uiso 1 1 d R . .
O13 O 0.9781(3) 0.6920(2) 0.11596(9) 0.0260(6) Uani 1 1 d . . .
H13O H 1.0665 0.6532 0.0904 0.031 Uiso 1 1 d R . .
C16 C 0.7837(4) 0.0191(3) 0.09208(12) 0.0221(8) Uani 1 1 d . . .
H161 H 0.8732 -0.0541 0.0907 0.026 Uiso 1 1 calc R . .
H162 H 0.7203 0.0158 0.0615 0.026 Uiso 1 1 calc R . .
P2 P 0.64223(11) -0.01994(9) 0.14162(3) 0.01720(18) Uani 1 1 d . . .
O21 O 0.5643(3) 0.1186(2) 0.15549(9) 0.0189(5) Uani 1 1 d . . .
O22 O 0.5136(3) -0.1339(3) 0.12245(9) 0.0243(6) Uani 1 1 d . . .
H22O H 0.4095 -0.1203 0.1125 0.029 Uiso 1 1 d R . .
O23 O 0.7353(3) -0.0934(2) 0.18253(7) 0.0206(5) Uani 1 1 d . . .
Cl1 Cl 0.36147(13) 0.93599(11) 0.02891(3) 0.0342(2) Uani 1 1 d . . .
O1W O 0.1548(4) 0.6448(3) 0.04010(10) 0.0424(7) Uani 1 1 d . . .
H1W1 H 0.2399 0.6957 0.0348 0.051 Uiso 1 1 d R . .
H1W2 H 0.0688 0.6392 0.0209 0.051 Uiso 1 1 d R . .

loop_
_atom_site_aniso_label
_atom_site_aniso_U_11
_atom_site_aniso_U_22
_atom_site_aniso_U_33
_atom_site_aniso_U_23
_atom_site_aniso_U_13
_atom_site_aniso_U_12
Ni1 0.01311(18) 0.01357(18) 0.01716(18) -0.00010(15) -0.0001(2) 0.00021(17)
N1 0.0177(14) 0.0147(13) 0.0191(13) -0.0027(11) -0.0014(11) -0.0023(11)
C2 0.0271(19) 0.0181(17) 0.0166(15) -0.0006(13) -0.0020(14) -0.0011(15)
C3 0.0304(19) 0.0189(18) 0.0188(16) 0.0003(14) 0.0062(14) -0.0016(15)
N4 0.0199(14) 0.0157(13) 0.0204(13) 0.0012(11) 0.0044(12) 0.0026(12)
C5 0.0156(17) 0.0225(19) 0.0329(19) -0.0025(15) 0.0084(14) 0.0024(15)
C6 0.0147(16) 0.0249(19) 0.044(2) -0.0022(18) 0.0018(15) 0.0039(14)
C7 0.0150(16) 0.0245(19) 0.035(2) 0.0034(16) -0.0056(15) 0.0047(15)
N8 0.0201(15) 0.0122(13) 0.0220(14) 0.0016(11) -0.0050(11) -0.0004(11)
C9 0.0292(19) 0.0259(19) 0.0216(17) -0.0005(15) -0.0070(16) 0.0024(17)
C10 0.033(2) 0.0254(19) 0.0144(15) 0.0020(14) 0.0017(14) -0.0002(16)
N11 0.0168(13) 0.0195(14) 0.0191(13) -0.0023(11) 0.0013(11) 0.0004(12)
C12 0.0169(17) 0.0234(18) 0.0297(18) 0.0000(15) 0.0071(14) 0.0055(15)
C13 0.0158(16) 0.0218(17) 0.0320(18) -0.0007(15) 0.0022(14) 0.0032(13)
C14 0.0144(16) 0.0201(18) 0.0311(18) -0.0010(15) -0.0050(14) 0.0025(14)
C15 0.0224(17) 0.0134(16) 0.0226(16) 0.0025(13) 0.0002(13) 0.0011(13)
P1 0.0186(4) 0.0142(4) 0.0225(4) 0.0010(3) -0.0007(4) -0.0032(3)
O11 0.0175(11) 0.0155(11) 0.0302(13) 0.0017(10) -0.0006(10) -0.0024(9)
O12 0.0280(14) 0.0144(11) 0.0205(11) -0.0003(9) -0.0016(10) -0.0008(10)
O13 0.0312(14) 0.0138(12) 0.0329(14) 0.0014(10) 0.0036(11) -0.0073(10)
C16 0.029(2) 0.0134(16) 0.0237(16) -0.0057(13) -0.0003(14) 0.0003(14)
P2 0.0188(4) 0.0136(4) 0.0191(4) -0.0012(3) 0.0000(4) -0.0008(3)
O21 0.0166(11) 0.0144(11) 0.0257(12) 0.0009(10) 0.0024(10) -0.0021(9)
O22 0.0240(13) 0.0219(13) 0.0271(13) -0.0003(11) -0.0051(10) -0.0059(11)
O23 0.0254(12) 0.0157(11) 0.0207(11) -0.0007(8) -0.0020(11) -0.0002(11)
Cl1 0.0345(5) 0.0411(5) 0.0269(4) 0.0021(4) -0.0048(4) 0.0034(5)
O1W 0.0277(15) 0.057(2) 0.0424(17) 0.0051(15) 0.0039(13) -0.0061(15)

loop_
_atom_type_symbol
_atom_type_description
_atom_type_scat_dispersion_real
_atom_type_scat_dispersion_imag
_atom_type_scat_source
C C 0.0033 0.0016 'International Tables Vol C Tables 4.2.6.8 and 6.1.1.4'
H H 0.0000 0.0000 'International Tables Vol C Tables 4.2.6.8 and 6.1.1.4'
N N 0.0061 0.0033 'International Tables Vol C Tables 4.2.6.8 and 6.1.1.4'
O O 0.0106 0.0060 'International Tables Vol C Tables 4.2.6.8 and 6.1.1.4'
P P 0.1023 0.0942 'International Tables Vol C Tables 4.2.6.8 and 6.1.1.4'
Ni Ni 0.3393 1.1124 'International Tables Vol C Tables 4.2.6.8 and 6.1.1.4'
Cl Cl 0.1484 0.1585 'International Tables Vol C Tables 4.2.6.8 and 6.1.1.4'

loop_
_geom_angle_atom_site_label_1
_geom_angle_atom_site_label_2
_geom_angle_atom_site_label_3
_geom_angle
_geom_angle_site_symmetry_1
_geom_angle_site_symmetry_3
_geom_angle_publ_flag
N11 Ni1 N8 85.31(11) . . ?
N11 Ni1 O11 93.33(10) . . ?
N8 Ni1 O11 89.34(10) . . ?
N11 Ni1 O21 89.89(10) . . ?
N8 Ni1 O21 92.72(10) . . ?
O11 Ni1 O21 176.32(10) . . ?
N11 Ni1 N1 94.09(10) . . ?
N8 Ni1 N1 175.36(11) . . ?
O11 Ni1 N1 86.10(10) . . ?
O21 Ni1 N1 91.88(10) . . ?
N11 Ni1 N4 175.52(12) . . ?
N8 Ni1 N4 94.47(11) . . ?
O11 Ni1 N4 91.14(10) . . ?
O21 Ni1 N4 85.66(10) . . ?
N1 Ni1 N4 86.48(11) . . ?
C2 N1 C14 110.3(3) . . ?
C2 N1 C15 110.1(3) . . ?
C14 N1 C15 110.7(3) . . ?
C2 N1 Ni1 102.8(2) . . ?
C14 N1 Ni1 111.3(2) . . ?
C15 N1 Ni1 111.3(2) . . ?
N1 C2 C3 110.4(3) . . ?
N1 C2 H21 109.6 . . ?
C3 C2 H21 109.6 . . ?
N1 C2 H22 109.6 . . ?
C3 C2 H22 109.6 . . ?
H21 C2 H22 108.1 . . ?
N4 C3 C2 110.6(3) . . ?
N4 C3 H31 109.5 . . ?
C2 C3 H31 109.5 . . ?
N4 C3 H32 109.5 . . ?
C2 C3 H32 109.5 . . ?
H31 C3 H32 108.1 . . ?
C5 N4 C3 110.4(3) . . ?
C5 N4 C16 110.9(3) . . ?
C3 N4 C16 110.2(3) . . ?
C5 N4 Ni1 111.0(2) . . ?
C3 N4 Ni1 102.22(19) . . ?
C16 N4 Ni1 111.8(2) . . ?
N4 C5 C6 114.9(3) . . ?
N4 C5 H51 108.5 . . ?
C6 C5 H51 108.5 . . ?
N4 C5 H52 108.5 . . ?
C6 C5 H52 108.5 . . ?
H51 C5 H52 107.5 . . ?
C7 C6 C5 115.6(3) . . ?
C7 C6 H61 108.4 . . ?
C5 C6 H61 108.4 . . ?
C7 C6 H62 108.4 . . ?
C5 C6 H62 108.4 . . ?
H61 C6 H62 107.4 . . ?
N8 C7 C6 112.8(3) . . ?
N8 C7 H71 109.0 . . ?
C6 C7 H71 109.0 . . ?
N8 C7 H72 109.0 . . ?
C6 C7 H72 109.0 . . ?
H71 C7 H72 107.8 . . ?
C9 N8 C7 113.1(3) . . ?
C9 N8 Ni1 105.7(2) . . ?
C7 N8 Ni1 114.2(2) . . ?
C9 N8 H81 107.8 . . ?
C7 N8 H81 107.8 . . ?
Ni1 N8 H81 107.8 . . ?
N8 C9 C10 108.4(3) . . ?
N8 C9 H91 110.0 . . ?
C10 C9 H91 110.0 . . ?
N8 C9 H92 110.0 . . ?
C10 C9 H92 110.0 . . ?
H91 C9 H92 108.4 . . ?
N11 C10 C9 108.4(3) . . ?
N11 C10 H101 110.0 . . ?
C9 C10 H101 110.0 . . ?
N11 C10 H102 110.0 . . ?
C9 C10 H102 110.0 . . ?
H101 C10 H102 108.4 . . ?
C12 N11 C10 112.8(3) . . ?
C12 N11 Ni1 114.3(2) . . ?
C10 N11 Ni1 105.6(2) . . ?
C12 N11 H111 108.0 . . ?
C10 N11 H111 108.0 . . ?
Ni1 N11 H111 108.0 . . ?
N11 C12 C13 112.2(3) . . ?
N11 C12 H121 109.2 . . ?
C13 C12 H121 109.2 . . ?
N11 C12 H122 109.2 . . ?
C13 C12 H122 109.2 . . ?
H121 C12 H122 107.9 . . ?
C14 C13 C12 115.7(3) . . ?
C14 C13 H131 108.4 . . ?
C12 C13 H131 108.4 . . ?
C14 C13 H132 108.4 . . ?
C12 C13 H132 108.4 . . ?
H131 C13 H132 107.4 . . ?
N1 C14 C13 114.5(3) . . ?
N1 C14 H141 108.6 . . ?
C13 C14 H141 108.6 . . ?
N1 C14 H142 108.6 . . ?
C13 C14 H142 108.6 . . ?
H141 C14 H142 107.6 . . ?
N1 C15 P1 112.0(2) . . ?
N1 C15 H151 109.5 . . ?
P1 C15 H151 109.3 . . ?
N1 C15 H152 109.0 . . ?
P1 C15 H152 109.0 . . ?
H151 C15 H152 108.0 . . ?
O11 P1 O12 112.38(14) . . ?
O11 P1 O13 115.18(14) . . ?
O12 P1 O13 105.42(14) . . ?
O11 P1 C15 105.70(14) . . ?
O12 P1 C15 110.32(14) . . ?
O13 P1 C15 107.77(15) . . ?
P1 O11 Ni1 110.01(12) . . ?
P1 O12 H12O 123.7 . . ?
P1 O13 H13O 116.1 . . ?
N4 C16 P2 111.0(2) . . ?
N4 C16 H161 109.4 . . ?
P2 C16 H161 109.4 . . ?
N4 C16 H162 109.4 . . ?
P2 C16 H162 109.4 . . ?
H161 C16 H162 108.0 . . ?
O21 P2 O23 113.76(13) . . ?
O21 P2 O22 114.37(14) . . ?
O23 P2 O22 105.09(13) . . ?
O21 P2 C16 106.06(14) . . ?
O23 P2 C16 111.08(15) . . ?
O22 P2 C16 106.34(14) . . ?
P2 O21 Ni1 109.72(12) . . ?
P2 O22 H22O 128.1 . . ?
H1W1 O1W H1W2 123.8 . . ?

loop_
_geom_bond_atom_site_label_1
_geom_bond_atom_site_label_2
_geom_bond_distance
_geom_bond_site_symmetry_2
_geom_bond_publ_flag
Ni1 N11 2.076(3) . ?
Ni1 N8 2.076(3) . ?
Ni1 O11 2.106(2) . ?
Ni1 O21 2.119(2) . ?
Ni1 N1 2.130(3) . ?
Ni1 N4 2.136(3) . ?
N1 C2 1.483(4) . ?
N1 C14 1.490(4) . ?
N1 C15 1.500(4) . ?
C2 C3 1.511(5) . ?
C2 H21 0.9900 . ?
C2 H22 0.9900 . ?
C3 N4 1.490(4) . ?
C3 H31 0.9900 . ?
C3 H32 0.9900 . ?
N4 C5 1.485(4) . ?
N4 C16 1.503(4) . ?
C5 C6 1.533(5) . ?
C5 H51 0.9900 . ?
C5 H52 0.9900 . ?
C6 C7 1.519(5) . ?
C6 H61 0.9900 . ?
C6 H62 0.9900 . ?
C7 N8 1.477(4) . ?
C7 H71 0.9900 . ?
C7 H72 0.9900 . ?
N8 C9 1.477(4) . ?
N8 H81 0.9300 . ?
C9 C10 1.523(5) . ?
C9 H91 0.9900 . ?
C9 H92 0.9900 . ?
C10 N11 1.483(4) . ?
C10 H101 0.9900 . ?
C10 H102 0.9900 . ?
N11 C12 1.477(4) . ?
N11 H111 0.9300 . ?
C12 C13 1.524(5) . ?
C12 H121 0.9900 . ?
C12 H122 0.9900 . ?
C13 C14 1.522(5) . ?
C13 H131 0.9900 . ?
C13 H132 0.9900 . ?
C14 H141 0.9900 . ?
C14 H142 0.9900 . ?
C15 P1 1.813(3) . ?
C15 H151 0.9703 . ?
C15 H152 0.9698 . ?
P1 O11 1.505(2) . ?
P1 O12 1.531(2) . ?
P1 O13 1.554(2) . ?
O12 H12O 1.0703 . ?
O13 H13O 1.0650 . ?
C16 P2 1.817(3) . ?
C16 H161 0.9900 . ?
C16 H162 0.9900 . ?
P2 O21 1.493(2) . ?
P2 O23 1.523(2) . ?
P2 O22 1.573(2) . ?
O22 H22O 0.8811 . ?
O1W H1W1 0.8410 . ?
O1W H1W2 0.8686 . ?
